data_4319336
loop_
_publ_author_name
'Jiann-Jang Cherng'
'Yun-Wen Lai'
'Yi-Hung Liu'
'Shie-Ming Peng'
'Chuen-Her Ueng'
'Minghuey Shieh'

_publ_section_title
;
 Syntheses of Chromium Pentacarbonyl Derivatives of Arsenic(V) and
 Antimony(V). Contrasting Chemical Reactivity with Organic Halogen
 Derivatives
;
_journal_name_full 'Inorganic Chemistry'
_journal_page_first 1206
_journal_page_last 1212
_journal_paper_doi 10.1021/ic0004277
_journal_volume 40
_journal_year 2001
_chemical_formula_sum 'C18 H20 Cl2 Cr2 N O10 Sb'
_chemical_formula_weight 707.00
_chemical_name_systematic
; 
 ? 
;
_space_group_IT_number 33
_symmetry_cell_setting orthorhombic
_symmetry_space_group_name_Hall 'P 2c -2n'
_symmetry_space_group_name_H-M 'P n a 21'
_atom_sites_solution_hydrogens geom
_atom_sites_solution_primary direct
_atom_sites_solution_secondary difmap
_audit_creation_method SHELXL
_cell_angle_alpha 90.00
_cell_angle_beta 90.00
_cell_angle_gamma 90.00
_cell_formula_units_Z 8
_cell_length_a 11.9041(3)
_cell_length_b 13.1714(4)
_cell_length_c 35.6497(7)
_cell_measurement_reflns_used 5530
_cell_measurement_temperature 296(2)
_cell_volume 5589.6(2)
_computing_cell_refinement 'Siemens SAINT'
_computing_data_collection 'Siemens SMART'
_computing_data_reduction 'Siemens SAINT'
_computing_molecular_graphics 'Siemens SHELXTL'
_computing_publication_material 'Siemens SHELXTL'
_computing_structure_refinement 'SHELXL-93 (Sheldrick, 1993)'
_computing_structure_solution 'SHELXS-86 (Sheldrick, 1990)'
_diffrn_ambient_temperature 296(2)
_diffrn_measurement_device 'Siemens SMART CCD'
_diffrn_measurement_method '\w scans'
_diffrn_radiation_monochromator graphite
_diffrn_radiation_source 'fine-focus sealed tube'
_diffrn_radiation_type MoK\a
_diffrn_radiation_wavelength 0.71073
_diffrn_reflns_av_R_equivalents 0.0334
_diffrn_reflns_av_sigmaI/netI 0.0319
_diffrn_reflns_limit_h_max 15
_diffrn_reflns_limit_h_min -15
_diffrn_reflns_limit_k_max 13
_diffrn_reflns_limit_k_min -15
_diffrn_reflns_limit_l_max 12
_diffrn_reflns_limit_l_min -48
_diffrn_reflns_number 19684
_diffrn_reflns_theta_max 25.00
_diffrn_reflns_theta_min 1.14
_exptl_absorpt_coefficient_mu 1.961
_exptl_absorpt_correction_T_max 0.492
_exptl_absorpt_correction_T_min 0.363
_exptl_absorpt_correction_type 'used SADABS'
_exptl_crystal_colour yellow
_exptl_crystal_density_diffrn 1.680
_exptl_crystal_density_meas ?
_exptl_crystal_F_000 2784
_exptl_crystal_size_max .4
_exptl_crystal_size_mid .35
_exptl_crystal_size_min .3
_refine_diff_density_max 0.653
_refine_diff_density_min -0.468
_refine_diff_density_rms 0.074
_refine_ls_abs_structure_details 'Flack H D (1983), Acta Cryst. A39, 876-881'
_refine_ls_abs_structure_Flack 0.00
_refine_ls_extinction_method none
_refine_ls_goodness_of_fit_all 1.146
_refine_ls_goodness_of_fit_obs 1.118
_refine_ls_matrix_type full
_refine_ls_number_parameters 546
_refine_ls_number_reflns 4827
_refine_ls_number_restraints 1
_refine_ls_restrained_S_all 1.157
_refine_ls_restrained_S_obs 1.118
_refine_ls_R_factor_all 0.0451
_refine_ls_R_factor_obs 0.0369
_refine_ls_shift/esd_max 0.016
_refine_ls_shift/esd_mean 0.002
_refine_ls_structure_factor_coef Fsqd
_refine_ls_weighting_details 'w=1/[\s^2^(Fo^2^)+(0.0567P)^2^+5.7698P] where P=(Fo^2^+2Fc^2^)/3'
_refine_ls_weighting_scheme calc
_refine_ls_wR_factor_all 0.1098
_refine_ls_wR_factor_obs 0.0998
_reflns_number_observed 4401
_reflns_number_total 4912
_reflns_observed_criterion >2sigma(I)
_cod_data_source_file ic0004277_5.cif
_cod_data_source_block '[Et4N][VII]'
_cod_depositor_comments
;
The following automatic conversions were performed:

'_symmetry_cell_setting' value 'Orthorhombic' changed to
'orthorhombic' according to the built-in table from CIF Core
dictionary named 'cif_core.dic' version 2.4.1 from 2010-06-29.

Automatic conversion script
Id: cif_fix_values 1646 2011-03-28 12:23:43Z adriana 

The following automatic conversions were performed:

'_exptl_crystal_density_meas' value 'not_measured' was changed to '?'
- the value is perceived as not measured.

Automatic conversion script
Id: cif_fix_values 3008 2015-01-20 13:52:24Z robertas 

The following automatic conversions were performed:

'_refine_ls_weighting_scheme' value 'calc
w=1/[\s^2^(Fo^2^)+(0.0567P)^2^+5.7698P] where P=(Fo^2^+2Fc^2^)/3' was
changed to 'calc'. New tag '_refine_ls_weighting_details' was
created. The value of the new tag was set to
'w=1/[\s^2^(Fo^2^)+(0.0567P)^2^+5.7698P] where P=(Fo^2^+2Fc^2^)/3'.

Automatic conversion script
Id: cif_fix_values 3143 2015-03-26 13:38:13Z robertas 
;
_cod_database_code 4319336

loop_
_symmetry_equiv_pos_as_xyz
'x, y, z'
'-x, -y, z+1/2'
'x+1/2, -y+1/2, z'
'-x+1/2, y+1/2, z+1/2'

loop_
_atom_site_aniso_label
_atom_site_aniso_U_11
_atom_site_aniso_U_22
_atom_site_aniso_U_33
_atom_site_aniso_U_23
_atom_site_aniso_U_13
_atom_site_aniso_U_12
Cl1 0.069(2) 0.133(3) 0.133(3) 0.044(3) 0.024(2) 0.029(2)
Cl2 0.123(3) 0.120(3) 0.097(3) 0.007(2) -0.051(2) -0.049(3)
Cl3 0.138(3) 0.090(3) 0.060(2) -0.026(2) 0.017(2) -0.032(2)
Cl4 0.054(2) 0.066(2) 0.089(2) 0.0162(15) -0.0048(14) 0.0103(13)
Sb1 0.0496(4) 0.0742(6) 0.0580(5) 0.0034(4) -0.0038(3) -0.0046(3)
Sb2 0.0496(4) 0.0449(4) 0.0439(3) 0.0003(3) -0.0010(3) -0.0028(3)
Cr1 0.0622(10) 0.0599(11) 0.0519(9) -0.0046(8) 0.0022(8) -0.0005(9)
Cr2 0.0527(10) 0.0710(12) 0.0534(8) 0.0028(8) -0.0020(8) -0.0024(8)
Cr3 0.0470(9) 0.0527(10) 0.0523(8) 0.0074(7) -0.0065(7) -0.0092(7)
Cr4 0.0425(8) 0.0454(9) 0.0540(8) 0.0100(7) 0.0010(6) 0.0018(7)
O1 0.235(15) 0.074(7) 0.096(8) -0.042(6) 0.014(9) -0.019(8)
O2 0.070(7) 0.120(9) 0.126(9) 0.008(7) 0.021(6) -0.010(6)
O3 0.149(10) 0.112(9) 0.136(10) -0.056(8) -0.011(9) 0.030(8)
O4 0.072(7) 0.135(10) 0.144(11) 0.016(9) -0.006(6) 0.004(6)
O5 0.179(12) 0.140(10) 0.077(6) 0.027(7) -0.004(8) 0.048(9)
O6 0.127(10) 0.092(9) 0.125(9) 0.002(7) 0.015(7) 0.031(7)
O7 0.103(8) 0.187(12) 0.067(6) 0.016(7) -0.027(6) -0.030(8)
O8 0.100(8) 0.086(8) 0.130(9) -0.011(6) 0.001(7) 0.026(6)
O9 0.125(9) 0.127(9) 0.092(7) -0.008(6) -0.047(7) -0.026(7)
O10 0.065(6) 0.145(10) 0.122(8) 0.052(8) 0.003(6) -0.018(6)
O11 0.100(8) 0.053(6) 0.152(10) 0.005(6) -0.002(7) 0.020(5)
O12 0.105(8) 0.127(9) 0.089(7) -0.013(6) -0.060(6) -0.017(6)
O13 0.081(6) 0.071(7) 0.125(8) -0.001(6) 0.018(6) 0.000(5)
O14 0.086(7) 0.140(9) 0.067(6) -0.004(6) -0.005(5) -0.036(6)
O15 0.065(5) 0.090(7) 0.108(7) 0.027(5) 0.013(5) -0.010(5)
O16 0.104(7) 0.099(7) 0.061(5) -0.019(5) 0.005(5) 0.006(5)
O17 0.052(5) 0.157(10) 0.092(6) 0.005(6) -0.012(5) 0.023(6)
O18 0.104(8) 0.149(9) 0.062(5) 0.008(6) 0.020(5) 0.019(7)
O19 0.055(5) 0.093(7) 0.119(7) 0.028(5) -0.026(5) -0.001(4)
O20 0.106(8) 0.049(6) 0.173(11) 0.038(6) 0.008(7) 0.007(5)
C1 0.094(10) 0.070(9) 0.077(8) -0.009(7) 0.005(7) -0.005(7)
C2 0.080(9) 0.076(9) 0.072(8) -0.001(6) 0.008(7) 0.001(7)
C3 0.085(10) 0.087(10) 0.083(8) -0.004(8) -0.002(7) 0.006(8)
C4 0.070(9) 0.081(9) 0.076(8) 0.011(7) -0.005(6) 0.004(7)
C5 0.109(11) 0.086(10) 0.066(8) 0.005(7) 0.008(7) 0.021(8)
C6 0.074(8) 0.068(9) 0.074(7) -0.005(6) -0.003(6) 0.007(7)
C7 0.058(7) 0.101(10) 0.057(6) 0.010(6) -0.001(6) -0.015(7)
C8 0.055(7) 0.082(10) 0.073(8) -0.005(7) -0.004(6) 0.000(7)
C9 0.063(7) 0.067(8) 0.078(8) 0.002(6) -0.014(6) -0.026(6)
C10 0.064(8) 0.087(10) 0.070(7) 0.012(7) -0.010(6) 0.001(7)
C11 0.063(7) 0.075(9) 0.066(7) 0.016(6) -0.006(5) -0.020(7)
C12 0.061(7) 0.067(8) 0.097(10) 0.012(7) 0.001(7) -0.002(6)
C13 0.062(7) 0.061(8) 0.067(7) 0.015(6) 0.006(6) -0.009(6)
C14 0.062(7) 0.087(9) 0.055(6) 0.004(6) -0.007(5) -0.023(6)
C15 0.043(6) 0.059(8) 0.086(8) 0.008(6) -0.001(5) -0.005(5)
C16 0.066(7) 0.051(7) 0.064(7) -0.003(5) -0.003(5) -0.005(5)
C17 0.046(7) 0.077(8) 0.068(7) 0.004(6) 0.004(5) 0.002(5)
C18 0.055(7) 0.080(8) 0.066(7) 0.023(6) 0.000(6) 0.009(6)
C19 0.052(6) 0.052(7) 0.073(7) 0.017(5) -0.004(5) 0.003(5)
C20 0.053(7) 0.069(9) 0.096(9) 0.027(7) 0.011(6) 0.008(6)
N1 0.046(5) 0.047(5) 0.067(6) 0.001(4) -0.017(4) 0.001(4)
C21 0.090(9) 0.049(7) 0.080(8) -0.007(6) -0.028(7) -0.001(6)
C22 0.112(12) 0.057(8) 0.132(13) -0.014(8) -0.044(10) -0.004(8)
C23 0.103(10) 0.068(8) 0.050(6) -0.006(5) -0.022(6) 0.001(7)
C24 0.223(26) 0.096(13) 0.106(13) 0.038(10) 0.071(15) 0.019(13)
C25 0.046(6) 0.075(8) 0.065(6) 0.016(6) -0.014(5) 0.003(5)
C26 0.088(9) 0.068(9) 0.077(7) 0.002(6) -0.001(7) 0.015(7)
C27 0.066(8) 0.053(7) 0.086(9) -0.002(6) -0.002(6) 0.006(6)
C28 0.117(14) 0.106(13) 0.118(13) 0.004(10) 0.043(11) 0.031(10)

loop_
_atom_site_label
_atom_site_type_symbol
_atom_site_fract_x
_atom_site_fract_y
_atom_site_fract_z
_atom_site_U_iso_or_equiv
_atom_site_thermal_displace_type
_atom_site_occupancy
_atom_site_calc_flag
_atom_site_refinement_flags
_atom_site_disorder_group
Cl1 Cl 0.1800(3) 0.5711(4) 0.50661(14) 0.1118(15) Uani 1 d . .
Cl2 Cl 0.2654(4) 0.3616(3) 0.45100(11) 0.1134(15) Uani 1 d . .
Cl3 Cl 0.6657(4) 0.3853(3) 0.18873(9) 0.0962(12) Uani 1 d . .
Cl4 Cl 0.8198(2) 0.4012(2) 0.27181(9) 0.0700(8) Uani 1 d . .
Sb1 Sb 0.35254(6) 0.47551(7) 0.49559(2) 0.0606(2) Uani 1 d . .
Sb2 Sb 0.65150(5) 0.47859(5) 0.246966(15) 0.0461(2) Uani 1 d . .
Cr1 Cr 0.3925(2) 0.37158(14) 0.55555(5) 0.0580(4) Uani 1 d . .
Cr2 Cr 0.48723(14) 0.59021(14) 0.45754(5) 0.0590(4) Uani 1 d . .
Cr3 Cr 0.48838(13) 0.40122(12) 0.28538(5) 0.0507(4) Uani 1 d . .
Cr4 Cr 0.69293(13) 0.66705(12) 0.23312(4) 0.0473(4) Uani 1 d . .
O1 O 0.3943(14) 0.5721(8) 0.5962(3) 0.135(5) Uani 1 d . .
O2 O 0.1404(9) 0.3511(9) 0.5684(3) 0.105(3) Uani 1 d . .
O3 O 0.3985(12) 0.1733(10) 0.5121(4) 0.132(4) Uani 1 d . .
O4 O 0.6419(9) 0.3938(10) 0.5430(4) 0.117(4) Uani 1 d . .
O5 O 0.4389(12) 0.2503(9) 0.6251(3) 0.132(4) Uani 1 d . .
O6 O 0.3464(10) 0.7729(9) 0.4754(4) 0.115(4) Uani 1 d . .
O7 O 0.3567(10) 0.5588(11) 0.3864(3) 0.119(4) Uani 1 d . .
O8 O 0.6114(10) 0.3911(9) 0.4449(3) 0.105(3) Uani 1 d . .
O9 O 0.6148(11) 0.6360(9) 0.5286(3) 0.115(4) Uani 1 d . .
O10 O 0.6507(8) 0.7161(9) 0.4135(3) 0.111(4) Uani 1 d . .
O11 O 0.6035(9) 0.1979(7) 0.2740(4) 0.102(3) Uani 1 d . .
O12 O 0.3544(9) 0.3636(9) 0.2139(3) 0.107(4) Uani 1 d . .
O13 O 0.3832(9) 0.6086(8) 0.2935(3) 0.092(3) Uani 1 d . .
O14 O 0.6254(8) 0.4436(9) 0.3549(3) 0.098(3) Uani 1 d . .
O15 O 0.3066(8) 0.3152(7) 0.3354(3) 0.087(3) Uani 1 d . .
O16 O 0.6232(9) 0.7102(7) 0.3139(2) 0.088(3) Uani 1 d . .
O17 O 0.4573(8) 0.6685(9) 0.1997(3) 0.100(3) Uani 1 d . .
O18 O 0.7907(9) 0.6222(9) 0.1568(3) 0.105(3) Uani 1 d . .
O19 O 0.9311(8) 0.6505(7) 0.2627(3) 0.089(3) Uani 1 d . .
O20 O 0.7098(9) 0.8938(7) 0.2227(4) 0.109(4) Uani 1 d . .
C1 C 0.3922(13) 0.4960(11) 0.5817(4) 0.080(4) Uani 1 d . .
C2 C 0.2339(13) 0.3587(10) 0.5632(4) 0.076(3) Uani 1 d . .
C3 C 0.3969(12) 0.2528(12) 0.5277(4) 0.085(4) Uani 1 d . .
C4 C 0.5468(12) 0.3840(10) 0.5475(4) 0.075(3) Uani 1 d . .
C5 C 0.4209(13) 0.2990(11) 0.5990(4) 0.087(4) Uani 1 d . .
C6 C 0.3975(12) 0.7044(11) 0.4690(4) 0.072(3) Uani 1 d . .
C7 C 0.4028(10) 0.5686(11) 0.4130(3) 0.072(3) Uani 1 d . .
C8 C 0.5691(10) 0.4680(12) 0.4498(4) 0.070(3) Uani 1 d . .
C9 C 0.5692(10) 0.6193(9) 0.5023(3) 0.070(3) Uani 1 d . .
C10 C 0.5892(11) 0.6687(10) 0.4311(4) 0.074(3) Uani 1 d . .
C11 C 0.5604(11) 0.2731(11) 0.2787(3) 0.068(3) Uani 1 d . .
C12 C 0.4035(10) 0.3792(9) 0.2403(4) 0.075(3) Uani 1 d . .
C13 C 0.4241(10) 0.5323(10) 0.2898(3) 0.063(3) Uani 1 d . .
C14 C 0.5762(10) 0.4263(10) 0.3289(3) 0.068(3) Uani 1 d . .
C15 C 0.3755(9) 0.3445(9) 0.3162(4) 0.063(3) Uani 1 d . .
C16 C 0.6454(9) 0.6934(8) 0.2832(3) 0.060(3) Uani 1 d . .
C17 C 0.5457(10) 0.6674(9) 0.2131(3) 0.064(3) Uani 1 d . .
C18 C 0.7527(10) 0.6388(10) 0.1850(3) 0.067(3) Uani 1 d . .
C19 C 0.8425(9) 0.6562(8) 0.2524(3) 0.059(3) Uani 1 d . .
C20 C 0.7036(10) 0.8069(10) 0.2259(4) 0.073(3) Uani 1 d . .
N1 N 0.9763(7) 0.4965(6) 0.3814(2) 0.054(2) Uani 1 d . .
C21 C 0.9462(12) 0.3866(8) 0.3732(3) 0.073(3) Uani 1 d . .
H21A H 0.8706(12) 0.3740(8) 0.3823(3) 0.088 Uiso 1 calc R .
H21B H 0.9457(12) 0.3768(8) 0.3463(3) 0.088 Uiso 1 calc R .
C22 C 1.0229(14) 0.3103(10) 0.3902(5) 0.100(5) Uani 1 d . .
H22A H 0.9978(14) 0.2432(10) 0.3838(5) 0.151 Uiso 1 calc R .
H22B H 1.0227(14) 0.3179(10) 0.4170(5) 0.151 Uiso 1 calc R .
H22C H 1.0976(14) 0.3204(10) 0.3809(5) 0.151 Uiso 1 calc R .
C23 C 0.9746(13) 0.5179(10) 0.4241(3) 0.074(4) Uani 1 d . .
H23A H 1.0363(13) 0.4810(10) 0.4355(3) 0.088 Uiso 1 calc R .
H23B H 0.9892(13) 0.5897(10) 0.4278(3) 0.088 Uiso 1 calc R .
C24 C 0.8711(18) 0.4918(14) 0.4446(5) 0.142(9) Uani 1 d . .
H24A H 0.8801(18) 0.5085(14) 0.4707(5) 0.213 Uiso 1 calc R .
H24B H 0.8565(18) 0.4205(14) 0.4421(5) 0.213 Uiso 1 calc R .
H24C H 0.8092(18) 0.5296(14) 0.4344(5) 0.213 Uiso 1 calc R .
C25 C 0.8865(9) 0.5640(9) 0.3616(3) 0.062(3) Uani 1 d . .
H25A H 0.8891(9) 0.5507(9) 0.3349(3) 0.074 Uiso 1 calc R .
H25B H 0.8128(9) 0.5441(9) 0.3706(3) 0.074 Uiso 1 calc R .
C26 C 0.9009(12) 0.6770(9) 0.3679(4) 0.078(3) Uani 1 d . .
H26A H 0.8425(12) 0.7130(9) 0.3549(4) 0.116 Uiso 1 calc R .
H26B H 0.9727(12) 0.6981(9) 0.3585(4) 0.116 Uiso 1 calc R .
H26C H 0.8965(12) 0.6914(9) 0.3943(4) 0.116 Uiso 1 calc R .
C27 C 1.0915(11) 0.5255(9) 0.3681(4) 0.068(3) Uani 1 d . .
H27A H 1.1065(11) 0.5946(9) 0.3760(4) 0.082 Uiso 1 calc R .
H27B H 1.1457(11) 0.4820(9) 0.3806(4) 0.082 Uiso 1 calc R .
C28 C 1.1107(5) 0.5188(4) 0.3266(2) 0.114(6) Uani 1 d . .
H28A H 1.1864(5) 0.5387(4) 0.3209(2) 0.171 Uiso 1 calc R .
H28B H 1.0593(5) 0.5631(4) 0.3139(2) 0.171 Uiso 1 calc R .
H28C H 1.0988(5) 0.4502(4) 0.3184(2) 0.171 Uiso 1 calc R .
N2 N 1.0719(5) 0.4159(4) 0.1240(2) 0.066(2) Uiso 1 d R .
C30 C 0.9039(5) 0.2953(4) 0.1141(2) 0.174(9) Uiso 1 d R .
H30A H 0.8254(5) 0.2915(4) 0.1082(2) 0.260 Uiso 1 calc R 1
H30B H 0.9168(5) 0.2661(4) 0.1384(2) 0.260 Uiso 1 calc R 1
H30C H 0.9461(5) 0.2584(4) 0.0956(2) 0.260 Uiso 1 calc R 1
C32 C 1.1050(5) 0.3955(4) 0.0519(2) 0.230(14) Uiso 1 d R .
H32A H 1.1290(5) 0.3622(4) 0.0294(2) 0.345 Uiso 1 calc R 1
H32B H 1.1449(5) 0.4584(4) 0.0547(2) 0.345 Uiso 1 calc R 1
H32C H 1.0258(5) 0.4088(4) 0.0506(2) 0.345 Uiso 1 calc R 1
C34 C 1.2578(5) 0.5144(4) 0.1275(2) 0.222(13) Uiso 1 d R .
H34A H 1.2980(5) 0.5775(4) 0.1266(2) 0.333 Uiso 1 calc R 1
H34B H 1.2847(5) 0.4703(4) 0.1080(2) 0.333 Uiso 1 calc R 1
H34C H 1.2694(5) 0.4827(4) 0.1514(2) 0.333 Uiso 1 calc R 1
C36 C 1.0267(5) 0.4277(4) 0.1932(2) 0.173(9) Uiso 1 d R .
H36A H 1.0381(5) 0.3964(4) 0.2172(2) 0.260 Uiso 1 calc R 1
H36B H 0.9479(5) 0.4290(4) 0.1875(2) 0.260 Uiso 1 calc R 1
H36C H 1.0552(5) 0.4959(4) 0.1938(2) 0.260 Uiso 1 calc R 1
C29 C 0.9449(5) 0.4171(4) 0.1142(2) 0.085(8) Uiso 0.50 d PR 1
H29A H 0.9327(5) 0.4477(4) 0.0898(2) 0.102 Uiso 0.50 calc PR 1
H29B H 0.9032(5) 0.4554(4) 0.1328(2) 0.102 Uiso 0.50 calc PR 1
C35 C 1.0812(5) 0.3744(4) 0.1667(2) 0.152(16) Uiso 0.50 d PR 1
H35A H 1.0532(5) 0.3053(4) 0.1673(2) 0.183 Uiso 0.50 calc PR 1
H35B H 1.1601(5) 0.3719(4) 0.1735(2) 0.183 Uiso 0.50 calc PR 1
C31 C 1.1309(5) 0.3223(4) 0.0879(2) 0.206(25) Uiso 0.50 d PR 1
H31A H 1.2104(5) 0.3092(4) 0.0914(2) 0.247 Uiso 0.50 calc PR 1
H31B H 1.0895(5) 0.2590(4) 0.0871(2) 0.247 Uiso 0.50 calc PR 1
C33 C 1.1138(5) 0.5373(4) 0.1209(2) 0.227(29) Uiso 0.50 d PR 1
H33A H 1.0821(5) 0.5794(4) 0.1405(2) 0.272 Uiso 0.50 calc PR 1
H33B H 1.0977(5) 0.5668(4) 0.0965(2) 0.272 Uiso 0.50 calc PR 1
C29' C 1.0432(5) 0.2990(4) 0.1209(2) 0.101(9) Uiso 0.50 d PR 2
H29C H 1.0636(5) 0.2636(4) 0.1438(2) 0.121 Uiso 0.50 calc PR 2
H29D H 1.0827(5) 0.2682(4) 0.1000(2) 0.121 Uiso 0.50 calc PR 2
C31' C 1.0459(5) 0.4692(4) 0.0879(2) 0.087(8) Uiso 0.50 d PR 2
H31C H 1.0782(5) 0.5368(4) 0.0879(2) 0.104 Uiso 0.50 calc PR 2
H31D H 0.9653(5) 0.4751(4) 0.0845(2) 0.104 Uiso 0.50 calc PR 2
C33' C 1.2109(5) 0.4076(4) 0.1269(2) 0.108(10) Uiso 0.50 d PR 2
H33C H 1.2321(5) 0.3719(4) 0.1497(2) 0.129 Uiso 0.50 calc PR 2
H33D H 1.2404(5) 0.3705(4) 0.1056(2) 0.129 Uiso 0.50 calc PR 2
C35' C 1.0157(5) 0.4711(4) 0.1548(2) 0.080(7) Uiso 0.50 d PR 2
H35C H 0.9363(5) 0.4756(4) 0.1488(2) 0.096 Uiso 0.50 calc PR 2
H35D H 1.0450(5) 0.5398(4) 0.1552(2) 0.096 Uiso 0.50 calc PR 2

loop_
_atom_type_symbol
_atom_type_description
_atom_type_scat_dispersion_real
_atom_type_scat_dispersion_imag
_atom_type_scat_source
C C 0.0033 0.0016 'International Tables Vol C Tables 4.2.6.8 and 6.1.1.4'
H H 0.0000 0.0000 'International Tables Vol C Tables 4.2.6.8 and 6.1.1.4'
N N 0.0061 0.0033 'International Tables Vol C Tables 4.2.6.8 and 6.1.1.4'
O O 0.0106 0.0060 'International Tables Vol C Tables 4.2.6.8 and 6.1.1.4'
Cr Cr 0.3209 0.6236 'International Tables Vol C Tables 4.2.6.8 and 6.1.1.4'
Sb Sb -0.5866 1.5461 'International Tables Vol C Tables 4.2.6.8 and 6.1.1.4'
Cl Cl 0.1484 0.1585 'International Tables Vol C Tables 4.2.6.8 and 6.1.1.4'

loop_
_geom_angle_atom_site_label_1
_geom_angle_atom_site_label_2
_geom_angle_atom_site_label_3
_geom_angle
_geom_angle_site_symmetry_1
_geom_angle_site_symmetry_3
_geom_angle_publ_flag
Cl2 Sb1 Cl1 93.7(2) . . ?
Cl2 Sb1 Cr1 107.09(11) . . ?
Cl1 Sb1 Cr1 107.16(11) . . ?
Cl2 Sb1 Cr2 106.47(12) . . ?
Cl1 Sb1 Cr2 107.74(11) . . ?
Cr1 Sb1 Cr2 129.01(6) . . ?
Cl4 Sb2 Cl3 92.42(14) . . ?
Cl4 Sb2 Cr4 108.53(8) . . ?
Cl3 Sb2 Cr4 108.16(11) . . ?
Cl4 Sb2 Cr3 105.21(9) . . ?
Cl3 Sb2 Cr3 107.86(10) . . ?
Cr4 Sb2 Cr3 128.64(6) . . ?
C3 Cr1 C5 90.4(6) . . ?
C3 Cr1 C4 87.9(6) . . ?
C5 Cr1 C4 89.6(6) . . ?
C3 Cr1 C1 176.8(6) . . ?
C5 Cr1 C1 92.1(6) . . ?
C4 Cr1 C1 90.1(6) . . ?
C3 Cr1 C2 91.7(6) . . ?
C5 Cr1 C2 90.9(6) . . ?
C4 Cr1 C2 179.4(6) . . ?
C1 Cr1 C2 90.3(6) . . ?
C3 Cr1 Sb1 90.5(4) . . ?
C5 Cr1 Sb1 179.1(4) . . ?
C4 Cr1 Sb1 90.5(4) . . ?
C1 Cr1 Sb1 87.0(4) . . ?
C2 Cr1 Sb1 89.1(4) . . ?
C10 Cr2 C6 92.1(6) . . ?
C10 Cr2 C8 93.6(6) . . ?
C6 Cr2 C8 174.2(6) . . ?
C10 Cr2 C7 90.3(5) . . ?
C6 Cr2 C7 90.0(6) . . ?
C8 Cr2 C7 91.3(6) . . ?
C10 Cr2 C9 88.8(5) . . ?
C6 Cr2 C9 87.0(6) . . ?
C8 Cr2 C9 91.7(6) . . ?
C7 Cr2 C9 176.9(6) . . ?
C10 Cr2 Sb1 177.3(4) . . ?
C6 Cr2 Sb1 90.1(4) . . ?
C8 Cr2 Sb1 84.3(4) . . ?
C7 Cr2 Sb1 91.3(4) . . ?
C9 Cr2 Sb1 89.7(4) . . ?
C15 Cr3 C13 91.4(5) . . ?
C15 Cr3 C14 89.2(5) . . ?
C13 Cr3 C14 89.8(6) . . ?
C15 Cr3 C11 92.4(5) . . ?
C13 Cr3 C11 176.1(5) . . ?
C14 Cr3 C11 90.5(5) . . ?
C15 Cr3 C12 93.0(5) . . ?
C13 Cr3 C12 89.6(5) . . ?
C14 Cr3 C12 177.8(5) . . ?
C11 Cr3 C12 89.9(5) . . ?
C15 Cr3 Sb2 176.3(4) . . ?
C13 Cr3 Sb2 89.3(3) . . ?
C14 Cr3 Sb2 87.2(3) . . ?
C11 Cr3 Sb2 86.9(3) . . ?
C12 Cr3 Sb2 90.6(4) . . ?
C20 Cr4 C18 92.5(5) . . ?
C20 Cr4 C17 90.5(5) . . ?
C18 Cr4 C17 90.4(5) . . ?
C20 Cr4 C16 88.3(5) . . ?
C18 Cr4 C16 175.1(5) . . ?
C17 Cr4 C16 94.4(5) . . ?
C20 Cr4 C19 93.4(5) . . ?
C18 Cr4 C19 87.7(5) . . ?
C17 Cr4 C19 175.7(5) . . ?
C16 Cr4 C19 87.4(5) . . ?
C20 Cr4 Sb2 172.2(4) . . ?
C18 Cr4 Sb2 93.2(4) . . ?
C17 Cr4 Sb2 84.1(4) . . ?
C16 Cr4 Sb2 86.5(3) . . ?
C19 Cr4 Sb2 92.2(3) . . ?
O1 C1 Cr1 177.3(13) . . ?
O2 C2 Cr1 178.8(13) . . ?
O3 C3 Cr1 175.5(14) . . ?
O4 C4 Cr1 178.4(13) . . ?
O5 C5 Cr1 177.3(13) . . ?
O6 C6 Cr2 178.5(14) . . ?
O7 C7 Cr2 177.0(12) . . ?
O8 C8 Cr2 175.3(12) . . ?
O9 C9 Cr2 178.7(13) . . ?
O10 C10 Cr2 177.6(12) . . ?
O11 C11 Cr3 178.6(11) . . ?
O12 C12 Cr3 178.1(12) . . ?
O13 C13 Cr3 177.2(10) . . ?
O14 C14 Cr3 177.6(13) . . ?
O15 C15 Cr3 176.5(11) . . ?
O16 C16 Cr4 176.0(10) . . ?
O17 C17 Cr4 177.6(10) . . ?
O18 C18 Cr4 178.4(11) . . ?
O19 C19 Cr4 178.1(11) . . ?
O20 C20 Cr4 177.7(13) . . ?
C27 N1 C21 113.4(9) . . ?
C27 N1 C23 105.9(9) . . ?
C21 N1 C23 111.0(9) . . ?
C27 N1 C25 109.9(8) . . ?
C21 N1 C25 107.2(8) . . ?
C23 N1 C25 109.3(9) . . ?
C22 C21 N1 114.9(10) . . ?
C24 C23 N1 117.1(12) . . ?
C26 C25 N1 114.7(9) . . ?
C28 C27 N1 115.8(10) . . ?
C35' N2 C31' 108.3 . . ?
C35' N2 C29' 115.6 . . ?
C31' N2 C29' 110.6 . . ?
C29 N2 C35 106.3 . . ?
C35' N2 C33' 115.9 . . ?
C31' N2 C33' 106.9 . . ?
C29' N2 C33' 98.9 . . ?
C29 N2 C33 105.4 . . ?
C35 N2 C33 111.2 . . ?
C29 N2 C31 102.3 . . ?
C35 N2 C31 112.8 . . ?
C33 N2 C31 117.4 . . ?
N2 C29 C30 106.0 . . ?
C36 C35 N2 116.7 . . ?
C32 C31 N2 94.5 . . ?
N2 C33 C34 96.7 . . ?
N2 C29' C30 104.6 . . ?
N2 C31' C32 106.6 . . ?
C34 C33' N2 107.9 . . ?
N2 C35' C36 117.1 . . ?

loop_
_geom_bond_atom_site_label_1
_geom_bond_atom_site_label_2
_geom_bond_distance
_geom_bond_site_symmetry_2
_geom_bond_publ_flag
Cl1 Sb1 2.441(4) . ?
Cl2 Sb1 2.419(4) . ?
Cl3 Sb2 2.419(3) . ?
Cl4 Sb2 2.417(3) . ?
Sb1 Cr1 2.582(2) . ?
Sb1 Cr2 2.587(2) . ?
Sb2 Cr4 2.578(2) . ?
Sb2 Cr3 2.585(2) . ?
Cr1 C3 1.85(2) . ?
Cr1 C5 1.851(13) . ?
Cr1 C4 1.867(15) . ?
Cr1 C1 1.886(14) . ?
Cr1 C2 1.91(2) . ?
Cr2 C10 1.853(14) . ?
Cr2 C6 1.890(15) . ?
Cr2 C8 1.90(2) . ?
Cr2 C7 1.900(12) . ?
Cr2 C9 1.910(12) . ?
Cr3 C15 1.889(12) . ?
Cr3 C13 1.896(15) . ?
Cr3 C14 1.900(11) . ?
Cr3 C11 1.91(2) . ?
Cr3 C12 1.919(15) . ?
Cr4 C20 1.865(14) . ?
Cr4 C18 1.894(13) . ?
Cr4 C17 1.892(12) . ?
Cr4 C16 1.905(12) . ?
Cr4 C19 1.913(11) . ?
O1 C1 1.127(15) . ?
O2 C2 1.13(2) . ?
O3 C3 1.18(2) . ?
O4 C4 1.151(15) . ?
O5 C5 1.15(2) . ?
O6 C6 1.11(2) . ?
O7 C7 1.105(15) . ?
O8 C8 1.14(2) . ?
O9 C9 1.105(14) . ?
O10 C10 1.148(15) . ?
O11 C11 1.129(15) . ?
O12 C12 1.13(2) . ?
O13 C13 1.124(15) . ?
O14 C14 1.121(13) . ?
O15 C15 1.136(14) . ?
O16 C16 1.147(13) . ?
O17 C17 1.157(14) . ?
O18 C18 1.125(14) . ?
O19 C19 1.120(12) . ?
O20 C20 1.152(14) . ?
N1 C27 1.50(2) . ?
N1 C21 1.519(14) . ?
N1 C23 1.550(13) . ?
N1 C25 1.557(13) . ?
C21 C22 1.49(2) . ?
C23 C24 1.47(2) . ?
C25 C26 1.51(2) . ?
C27 C28 1.501(14) . ?
N2 C35' 1.48 . ?
N2 C31' 1.50 . ?
N2 C29 1.55 . ?
N2 C29' 1.58 . ?
N2 C35 1.62 . ?
N2 C33' 1.66 . ?
N2 C33 1.68 . ?
N2 C31 1.91 . ?
C30 C29' 1.68 . ?
C30 C29 1.68 . ?
C32 C31 1.63 . ?
C32 C31' 1.76 . ?
C34 C33' 1.51 . ?
C34 C33 1.76 . ?
C36 C35 1.34 . ?
C36 C35' 1.49 . ?
